data_9012254
loop_
_publ_author_name
'Caramanian, A.'
'Souron, J. P.'
'Gredin, P.'
'de Kozak, A.'

_publ_section_title
;
 The crystal structure of the weberite Na2MgInF7
;
_journal_name_full 'Journal of Solid State Chemistry'
_journal_page_first 234
_journal_page_last 238
_journal_paper_doi 10.1006/jssc.2001.9184
_journal_volume 159
_journal_year 2001
_chemical_compound_source Synthetic
_chemical_formula_structural Na2MgInF7
_chemical_formula_sum 'F7 In Mg Na2'
_space_group_IT_number 62
_symmetry_space_group_name_Hall '-P 2ac 2n'
_symmetry_space_group_name_H-M 'P n m a'
_cell_angle_alpha 90
_cell_angle_beta 90
_cell_angle_gamma 90
_cell_length_a 10.435
_cell_length_b 7.345
_cell_length_c 7.553
_cell_formula_units_Z 4
_cell_volume 578.900
_database_code_amcsd 0014004
_exptl_crystal_density_diffrn 3.650
_cod_original_formula_sum 'Na2 Mg In F7'
_cod_database_code 9012254
_amcsd_formula_title Na2MgInF7

loop_
_space_group_symop_operation_xyz
x,y,z
x,1/2-y,z
-x,1/2+y,-z
1/2-x,1/2+y,1/2+z
1/2+x,1/2-y,1/2-z
1/2+x,y,1/2-z
1/2-x,-y,1/2+z
-x,-y,-z

loop_
_atom_site_aniso_label
_atom_site_aniso_U_11
_atom_site_aniso_U_22
_atom_site_aniso_U_33
_atom_site_aniso_U_12
_atom_site_aniso_U_13
_atom_site_aniso_U_23
Na1 0.03100 0.02200 0.05400 0.00700 -0.00500 0.00300
Na2 0.03500 0.02100 0.01800 0.00000 -0.00800 0.00000
Mg 0.00500 0.00400 0.00800 0.00100 0.00000 -0.00100
In 0.01100 0.00900 0.01200 0.00000 0.00000 0.00000
F1 0.02400 0.02100 0.01300 0.00000 0.00200 0.00000
F2 0.02100 0.02800 0.01200 0.00000 0.00300 0.00000
F3 0.03600 0.00900 0.03600 0.00000 0.01500 0.00000
F4 0.02100 0.02000 0.02300 0.00700 -0.00800 -0.00300
F5 0.02100 0.01500 0.03100 -0.00400 0.01300 0.00300

loop_
_atom_site_label
_atom_site_fract_x
_atom_site_fract_y
_atom_site_fract_z
_atom_site_U_iso_or_equiv
Na1 0.00000 0.00000 0.00000 0.03600
Na2 0.26800 0.25000 0.23720 0.02400
Mg 0.00000 0.00000 0.50000 0.00600
In 0.26190 0.25000 0.74950 0.01000
F1 0.35740 0.25000 0.50820 0.01900
F2 0.16250 0.25000 0.98340 0.02000
F3 0.47060 0.25000 0.05690 0.02700
F4 0.37380 0.02410 0.80290 0.02100
F5 0.36480 0.95010 0.17500 0.02200

loop_
_cod_related_entry_id
_cod_related_entry_database
_cod_related_entry_code
1 AMCSD 0014004
